data_2106366
loop_
_publ_author_name
'Kraemer, V.'

_publ_section_title
;
 The crystal structure of ferroelastic antimony(III) oxide iodide alpha
 Sb5 O7 I
;
_journal_name_full 'Acta Crystallographica B (24,1968-38,1982)'
_journal_page_first 234
_journal_page_last 237
_journal_volume 31
_journal_year 1975
_chemical_formula_sum 'I O7 Sb5'
_chemical_name_systematic 'Sb5 O7 I'
_space_group_IT_number 14
_symmetry_space_group_name_Hall '-P 2ybc'
_symmetry_space_group_name_H-M 'P 1 21/c 1'
_cell_angle_alpha 90
_cell_angle_beta 120.1
_cell_angle_gamma 90
_cell_formula_units_Z 4
_cell_length_a 6.772
_cell_length_b 12.726
_cell_length_c 13.392
_cell_volume 998.496
_citation_journal_id_ASTM ACBCAR
_cod_data_source_file Kraemer_ACBCAR_1975_1141.cif
_cod_data_source_block I1O7Sb5
_cod_original_cell_volume 998.4962
_cod_original_formula_sum 'I1 O7 Sb5'
_cod_database_code 2106366

loop_
_symmetry_equiv_pos_as_xyz
x,y,z
-x,y+1/2,-z+1/2
-x,-y,-z
x,-y-1/2,z-1/2

loop_
_atom_site_label
_atom_site_type_symbol
_atom_site_fract_x
_atom_site_fract_y
_atom_site_fract_z
_atom_site_occupancy
_atom_site_U_iso_or_equiv
O7 O-2 0.4617 0.3654 0.2175 1 0.0
Sb3 Sb+3 0.6757 0.2581 0.5684 1 0.0
O6 O-2 0.4076 0.1659 0.4989 1 0.0
O1 O-2 0.6649 0.2514 0.4147 1 0.0
I1 I-1 0.0305 -0.0048 0.246 1 0.0
O4 O-2 0.5153 0.141 0.2213 1 0.0
Sb1 Sb+3 -0.0404 0.2379 0.4061 1 0.0
Sb5 Sb+3 0.3278 0.4477 0.5819 1 0.0
O5 O-2 0.0916 0.1661 0.0389 1 0.0
O2 O-2 0.4736 0.12 0.0048 1 0.0
Sb2 Sb+3 0.3494 0.2447 0.2619 1 0.0
Sb4 Sb+3 0.3326 0.0504 0.5758 1 0.0
O3 O-2 0.0258 0.1164 0.5074 1 0.0
